data_7062143
loop_
_publ_author_name
'Turcio-Garc\'ia, Luis \'Angel'
'Vald\'es, Hugo'
'Arenaza-Corona, Antonino'
'Hern\'andez-Ortega, Sim\'on'
'Morales-Morales, David'

_publ_section_title
;
 Electronic properties and supramolecular study of selenoureas with
 fluorinated-NHC ligands derived from imidazo[1,5-a]pyridines
;
_journal_issue 4
_journal_name_full 'New Journal of Chemistry'
_journal_page_first 2090
_journal_page_last 2095
_journal_paper_doi 10.1039/D2NJ04699G
_journal_volume 47
_journal_year 2023
_chemical_formula_moiety 'C13 H9 F N2 Se'
_chemical_formula_sum 'C13 H9 F N2 Se'
_chemical_formula_weight 291.18
_space_group_crystal_system monoclinic
_space_group_IT_number 4
_space_group_name_Hall 'P 2yb'
_space_group_name_H-M_alt 'P 1 21 1'
_atom_sites_solution_hydrogens geom
_atom_sites_solution_primary direct
_atom_sites_solution_secondary difmap
_audit_creation_method SHELXL-2018/3
_audit_update_record
;
2022-08-04 deposited with the CCDC.	2022-12-06 downloaded from the CCDC.
;
_cell_angle_alpha 90
_cell_angle_beta 101.0661(13)
_cell_angle_gamma 90
_cell_formula_units_Z 4
_cell_length_a 7.3069(2)
_cell_length_b 13.4268(5)
_cell_length_c 11.8686(5)
_cell_measurement_reflns_used 9874
_cell_measurement_temperature 150(2)
_cell_measurement_theta_max 25.37
_cell_measurement_theta_min 2.32
_cell_volume 1142.76(7)
_computing_cell_refinement 'APEX3 v2016.1 (Bruker, 2014)'
_computing_data_collection 'APEX3 v2016.1 (Bruker, 2014)'
_computing_data_reduction 'SAINT V8.37A  (Bruker, 2014)'
_computing_molecular_graphics 'Ortep-3 Ver 2.02 L.J. Farrugia (1997) J. Appl. Cryst. 30, 565'
_computing_publication_material 'SHELXL-2014/7 (Sheldrick, 2014)'
_computing_structure_refinement 'SHELXL-2018/3 (Sheldrick, 2018)'
_computing_structure_solution 'SHELXS-2014 (Bruker, 2014)'
_diffrn_ambient_temperature 150(2)
_diffrn_detector_area_resol_mean 52.0833
_diffrn_measured_fraction_theta_full 0.998
_diffrn_measured_fraction_theta_max 0.998
_diffrn_measurement_device_type 'Bruker D8 Venture \k-geometry diffractometer 208039-01'
_diffrn_measurement_method \w-scans
_diffrn_radiation_type MoK\a
_diffrn_radiation_wavelength 0.71073
_diffrn_reflns_av_R_equivalents 0.0340
_diffrn_reflns_av_unetI/netI 0.0641
_diffrn_reflns_Laue_measured_fraction_full 0.998
_diffrn_reflns_Laue_measured_fraction_max 0.998
_diffrn_reflns_limit_h_max 8
_diffrn_reflns_limit_h_min -7
_diffrn_reflns_limit_k_max 16
_diffrn_reflns_limit_k_min -16
_diffrn_reflns_limit_l_max 14
_diffrn_reflns_limit_l_min -14
_diffrn_reflns_number 7455
_diffrn_reflns_point_group_measured_fraction_full 0.999
_diffrn_reflns_point_group_measured_fraction_max 0.999
_diffrn_reflns_theta_full 25.242
_diffrn_reflns_theta_max 25.352
_diffrn_reflns_theta_min 2.315
_diffrn_source 'micro-focus X-ray source'
_exptl_absorpt_coefficient_mu 3.275
_exptl_absorpt_correction_T_max 0.7452
_exptl_absorpt_correction_T_min 0.6034
_exptl_absorpt_correction_type multi-scan
_exptl_absorpt_process_details
; 
 SADABS 2016/2: Krause, L., Herbst-Irmer, R., Sheldrick G.M. & Stalke D., 
 J. Appl. Cryst. 48 (2015) 3-10 
;
_exptl_crystal_colour yellow
_exptl_crystal_density_diffrn 1.692
_exptl_crystal_description Prism
_exptl_crystal_F_000 576
_exptl_crystal_size_max 0.348
_exptl_crystal_size_mid 0.138
_exptl_crystal_size_min 0.055
_refine_diff_density_max 0.523
_refine_diff_density_min -0.456
_refine_diff_density_rms 0.106
_refine_ls_abs_structure_details
; 
 Refined as a perfect inversion twin. 
;
_refine_ls_abs_structure_Flack 0.5
_refine_ls_extinction_method none
_refine_ls_goodness_of_fit_ref 1.052
_refine_ls_hydrogen_treatment constr
_refine_ls_matrix_type full
_refine_ls_number_parameters 307
_refine_ls_number_reflns 4015
_refine_ls_number_restraints 1
_refine_ls_restrained_S_all 1.052
_refine_ls_R_factor_all 0.0654
_refine_ls_R_factor_gt 0.0506
_refine_ls_shift/su_max 0.000
_refine_ls_shift/su_mean 0.000
_refine_ls_structure_factor_coef Fsqd
_refine_ls_weighting_details 'w=1/[\s^2^(Fo^2^)+(0.0021P)^2^+3.6020P] where P=(Fo^2^+2Fc^2^)/3'
_refine_ls_weighting_scheme calc
_refine_ls_wR_factor_gt 0.0737
_refine_ls_wR_factor_ref 0.0804
_reflns_Friedel_coverage 0.913
_reflns_Friedel_fraction_full 0.999
_reflns_Friedel_fraction_max 1.000
_reflns_number_gt 3430
_reflns_number_total 4015
_reflns_threshold_expression 'I > 2\s(I)'
_cod_data_source_file d2nj04699g2.cif
_cod_data_source_block Compound-3-Se
_cod_depositor_comments 'Adding full bibliography for 7062140--7062145.cif.'
_cod_original_sg_symbol_H-M 'P 21'
_cod_database_code 7062143
_shelx_shelxl_version_number 2018/3
_shelx_space_group_comment
; 
The symmetry employed for this shelxl refinement is uniquely defined 
by the following loop, which should always be used as a source of 
symmetry information in preference to the above space-group names. 
They are only intended as comments. 
;
_shelx_estimated_absorpt_t_min 0.395
_shelx_estimated_absorpt_t_max 0.840
_exptl_absorpt_special_details
; 
 The following wavelength and cell were deduced by SADABS from the 
 direction cosines etc. They are given here for emergency use only: 
 CELL 0.71024    7.303   13.424   11.875   89.983  101.031   89.984 
;

loop_
_space_group_symop_operation_xyz
'x, y, z'
'-x, y+1/2, -z'

loop_
_atom_site_label
_atom_site_type_symbol
_atom_site_fract_x
_atom_site_fract_y
_atom_site_fract_z
_atom_site_U_iso_or_equiv
_atom_site_adp_type
_atom_site_occupancy
_atom_site_site_symmetry_order
_atom_site_calc_flag
_atom_site_refinement_flags_posn
_atom_site_refinement_flags_adp
_atom_site_refinement_flags_occupancy
_atom_site_disorder_assembly
_atom_site_disorder_group
Se1 Se 0.31286(12) 0.66969(7) 0.30925(8) 0.0243(2) Uani 1 1 d . . . . .
Se2 Se -0.31836(12) 0.32372(7) 0.32406(8) 0.0257(2) Uani 1 1 d . . . . .
F1 F 0.3939(9) 0.4429(5) -0.0782(5) 0.0427(17) Uani 1 1 d . . . . .
F2 F 0.0161(9) 0.5528(5) -0.0814(5) 0.0465(18) Uani 1 1 d . . . . .
C1 C 0.5623(13) 0.6370(7) 0.3378(8) 0.019(2) Uani 1 1 d . . . . .
C3 C 0.8555(14) 0.5980(7) 0.3196(8) 0.021(2) Uani 1 1 d . . . . .
H3 H 0.958548 0.582717 0.284496 0.025 Uiso 1 1 calc R U . . .
N2 N 0.6743(10) 0.6170(6) 0.2632(6) 0.0186(18) Uani 1 1 d . . . . .
C4 C 0.9962(13) 0.5961(7) 0.5351(8) 0.020(2) Uani 1 1 d . . . . .
H4 H 1.121235 0.580464 0.530167 0.024 Uiso 1 1 calc R U . . .
C5 C 0.9495(13) 0.6096(7) 0.6376(8) 0.023(2) Uani 1 1 d . . . . .
H5 H 1.042106 0.604281 0.705475 0.028 Uiso 1 1 calc R U . . .
C6 C 0.7582(14) 0.6323(7) 0.6459(8) 0.025(2) Uani 1 1 d . . . . .
H6 H 0.725717 0.639314 0.719195 0.030 Uiso 1 1 calc R U . . .
C7 C 0.6274(14) 0.6434(7) 0.5510(7) 0.023(2) Uani 1 1 d . . . . .
H7 H 0.503313 0.660579 0.556542 0.028 Uiso 1 1 calc R U . . .
N8 N 0.6753(10) 0.6295(5) 0.4443(6) 0.0163(18) Uani 1 1 d . . . . .
C9 C 0.8585(12) 0.6052(7) 0.4338(8) 0.020(2) Uani 1 1 d . . . . .
C10 C 0.6146(13) 0.6141(7) 0.1402(8) 0.020(2) Uani 1 1 d . . . . .
C11 C 0.5341(13) 0.5279(8) 0.0898(7) 0.025(2) Uani 1 1 d . . . . .
H11 H 0.520374 0.470769 0.134747 0.030 Uiso 1 1 calc R U . . .
C12 C 0.4741(12) 0.5273(8) -0.0278(8) 0.027(2) Uani 1 1 d . . . . .
C13 C 0.4918(15) 0.6079(8) -0.0952(9) 0.031(3) Uani 1 1 d . . . . .
H13 H 0.447697 0.605539 -0.175817 0.037 Uiso 1 1 calc R U . . .
C14 C 0.5750(14) 0.6927(8) -0.0436(8) 0.034(3) Uani 1 1 d . . . . .
H14 H 0.589998 0.749405 -0.088948 0.041 Uiso 1 1 calc R U . . .
C15 C 0.6370(13) 0.6955(7) 0.0746(8) 0.027(2) Uani 1 1 d . . . . .
H15 H 0.695063 0.753901 0.110010 0.032 Uiso 1 1 calc R U . . .
C16 C -0.0673(12) 0.3523(7) 0.3467(8) 0.021(2) Uani 1 1 d . . . . .
N17 N 0.0440(10) 0.3755(6) 0.2696(6) 0.0179(18) Uani 1 1 d . . . . .
C18 C 0.2216(13) 0.3984(7) 0.3250(8) 0.019(2) Uani 1 1 d . . . . .
H18 H 0.321470 0.418045 0.289210 0.023 Uiso 1 1 calc R U . . .
C19 C 0.3680(14) 0.4003(7) 0.5392(9) 0.026(2) Uani 1 1 d . . . . .
H19 H 0.491383 0.418970 0.533654 0.031 Uiso 1 1 calc R U . . .
C20 C 0.3220(15) 0.3849(8) 0.6435(9) 0.029(3) Uani 1 1 d . . . . .
H20 H 0.413734 0.393704 0.711225 0.035 Uiso 1 1 calc R U . . .
C21 C 0.1408(14) 0.3563(7) 0.6521(8) 0.028(2) Uani 1 1 d . . . . .
H21 H 0.112891 0.345383 0.726114 0.033 Uiso 1 1 calc R U . . .
C22 C 0.0043(13) 0.3438(7) 0.5587(8) 0.023(2) Uani 1 1 d . . . . .
H22 H -0.118141 0.325051 0.566152 0.028 Uiso 1 1 calc R U . . .
N23 N 0.0491(10) 0.3594(5) 0.4510(6) 0.0189(18) Uani 1 1 d . . . . .
C24 C 0.2302(13) 0.3881(7) 0.4395(8) 0.017(2) Uani 1 1 d . . . . .
C25 C -0.0169(13) 0.3809(7) 0.1461(8) 0.021(2) Uani 1 1 d . . . . .
C26 C 0.0323(12) 0.4655(8) 0.0909(7) 0.027(2) Uani 1 1 d . . . . .
H26 H 0.103485 0.517353 0.132645 0.032 Uiso 1 1 calc R U . . .
C27 C -0.0258(14) 0.4714(8) -0.0264(8) 0.032(2) Uani 1 1 d . . . . .
C28 C -0.1252(14) 0.3961(9) -0.0887(8) 0.035(3) Uani 1 1 d . . . . .
H28 H -0.163065 0.401432 -0.169622 0.042 Uiso 1 1 calc R U . . .
C29 C -0.1691(13) 0.3121(10) -0.0312(8) 0.040(3) Uani 1 1 d . . . . .
H29 H -0.237457 0.259385 -0.073090 0.048 Uiso 1 1 calc R U . . .
C30 C -0.1137(13) 0.3044(8) 0.0876(8) 0.030(2) Uani 1 1 d . . . . .
H30 H -0.143077 0.246727 0.126959 0.036 Uiso 1 1 calc R U . . .

loop_
_atom_site_aniso_label
_atom_site_aniso_U_11
_atom_site_aniso_U_22
_atom_site_aniso_U_33
_atom_site_aniso_U_23
_atom_site_aniso_U_13
_atom_site_aniso_U_12
Se1 0.0160(5) 0.0324(6) 0.0245(5) -0.0030(5) 0.0035(4) 0.0020(5)
Se2 0.0182(5) 0.0337(6) 0.0254(5) 0.0036(5) 0.0050(4) -0.0025(5)
F1 0.056(4) 0.040(4) 0.031(4) -0.016(3) 0.004(3) -0.017(3)
F2 0.056(4) 0.058(5) 0.028(4) 0.019(3) 0.015(3) 0.001(4)
C1 0.019(5) 0.024(6) 0.015(5) 0.002(4) 0.003(4) -0.001(4)
C3 0.020(5) 0.021(6) 0.023(6) -0.012(4) 0.008(4) -0.001(5)
N2 0.022(4) 0.021(4) 0.013(4) -0.005(4) 0.004(3) 0.000(4)
C4 0.020(5) 0.016(5) 0.022(6) -0.003(4) 0.000(4) 0.000(4)
C5 0.029(6) 0.014(5) 0.023(6) 0.003(4) -0.003(4) -0.004(5)
C6 0.035(6) 0.024(6) 0.016(5) 0.001(4) 0.008(5) 0.001(5)
C7 0.032(5) 0.023(6) 0.018(5) 0.001(4) 0.013(4) 0.006(4)
N8 0.018(4) 0.015(4) 0.017(4) 0.002(3) 0.006(3) -0.001(3)
C9 0.018(5) 0.015(5) 0.026(6) 0.000(4) 0.002(4) -0.003(4)
C10 0.019(5) 0.024(6) 0.017(5) -0.004(4) 0.004(4) -0.001(4)
C11 0.032(6) 0.026(6) 0.018(5) 0.005(4) 0.007(4) 0.001(5)
C12 0.018(5) 0.039(6) 0.025(6) -0.008(5) 0.004(4) 0.006(5)
C13 0.034(6) 0.036(7) 0.023(6) -0.005(5) 0.006(5) 0.007(5)
C14 0.049(6) 0.032(7) 0.020(5) 0.005(5) 0.004(5) 0.005(5)
C15 0.037(6) 0.018(6) 0.026(6) -0.002(4) 0.008(5) -0.006(4)
C16 0.020(5) 0.023(6) 0.020(5) 0.008(4) 0.004(4) 0.000(4)
N17 0.016(4) 0.019(4) 0.020(4) -0.004(3) 0.007(3) -0.004(4)
C18 0.013(5) 0.021(6) 0.025(6) -0.004(4) 0.007(4) -0.001(5)
C19 0.018(5) 0.025(6) 0.032(6) -0.003(5) 0.000(4) 0.001(5)
C20 0.029(6) 0.032(7) 0.021(6) -0.003(5) -0.007(5) 0.006(5)
C21 0.037(6) 0.023(6) 0.020(5) 0.003(4) -0.001(5) 0.009(5)
C22 0.028(5) 0.021(6) 0.026(5) 0.004(4) 0.014(4) 0.006(4)
N23 0.023(4) 0.021(5) 0.013(4) 0.000(3) 0.004(3) 0.003(3)
C24 0.017(5) 0.009(5) 0.026(6) 0.001(4) 0.010(4) 0.001(4)
C25 0.022(5) 0.028(6) 0.017(5) -0.002(4) 0.012(4) -0.001(5)
C26 0.025(5) 0.038(6) 0.019(5) -0.001(4) 0.006(4) -0.004(5)
C27 0.032(6) 0.044(7) 0.023(6) 0.005(5) 0.011(5) -0.007(5)
C28 0.025(6) 0.069(9) 0.012(5) -0.004(5) 0.006(4) 0.001(6)
C29 0.033(5) 0.062(8) 0.025(5) -0.023(6) 0.004(4) -0.007(6)
C30 0.035(5) 0.026(6) 0.031(6) -0.006(5) 0.014(4) -0.005(5)

loop_
_atom_type_symbol
_atom_type_description
_atom_type_scat_dispersion_real
_atom_type_scat_dispersion_imag
_atom_type_scat_source
C C 0.0033 0.0016 'International Tables Vol C Tables 4.2.6.8 and 6.1.1.4'
H H 0.0000 0.0000 'International Tables Vol C Tables 4.2.6.8 and 6.1.1.4'
N N 0.0061 0.0033 'International Tables Vol C Tables 4.2.6.8 and 6.1.1.4'
F F 0.0171 0.0103 'International Tables Vol C Tables 4.2.6.8 and 6.1.1.4'
Se Se -0.0929 2.2259 'International Tables Vol C Tables 4.2.6.8 and 6.1.1.4'

loop_
_geom_angle_atom_site_label_1
_geom_angle_atom_site_label_2
_geom_angle_atom_site_label_3
_geom_angle
_geom_angle_site_symmetry_1
_geom_angle_site_symmetry_3
_geom_angle_publ_flag
N2 C1 N8 104.9(8) . . ?
N2 C1 Se1 129.3(7) . . ?
N8 C1 Se1 125.8(7) . . ?
C9 C3 N2 107.4(8) . . ?
C9 C3 H3 126.3 . . ?
N2 C3 H3 126.3 . . ?
C1 N2 C3 111.4(7) . . ?
C1 N2 C10 124.7(8) . . ?
C3 N2 C10 123.9(7) . . ?
C5 C4 C9 119.8(9) . . ?
C5 C4 H4 120.1 . . ?
C9 C4 H4 120.1 . . ?
C4 C5 C6 120.4(9) . . ?
C4 C5 H5 119.8 . . ?
C6 C5 H5 119.8 . . ?
C7 C6 C5 120.5(9) . . ?
C7 C6 H6 119.7 . . ?
C5 C6 H6 119.7 . . ?
C6 C7 N8 119.2(9) . . ?
C6 C7 H7 120.4 . . ?
N8 C7 H7 120.4 . . ?
C1 N8 C7 128.1(8) . . ?
C1 N8 C9 110.4(7) . . ?
C7 N8 C9 121.5(8) . . ?
C3 C9 N8 105.8(8) . . ?
C3 C9 C4 135.7(9) . . ?
N8 C9 C4 118.5(8) . . ?
C15 C10 C11 120.7(8) . . ?
C15 C10 N2 120.5(9) . . ?
C11 C10 N2 118.8(8) . . ?
C10 C11 C12 117.9(9) . . ?
C10 C11 H11 121.0 . . ?
C12 C11 H11 121.0 . . ?
F1 C12 C13 118.9(9) . . ?
F1 C12 C11 118.5(9) . . ?
C13 C12 C11 122.7(10) . . ?
C12 C13 C14 118.6(9) . . ?
C12 C13 H13 120.7 . . ?
C14 C13 H13 120.7 . . ?
C13 C14 C15 120.1(9) . . ?
C13 C14 H14 120.0 . . ?
C15 C14 H14 120.0 . . ?
C10 C15 C14 120.1(9) . . ?
C10 C15 H15 120.0 . . ?
C14 C15 H15 120.0 . . ?
N23 C16 N17 104.1(8) . . ?
N23 C16 Se2 125.2(6) . . ?
N17 C16 Se2 130.7(7) . . ?
C16 N17 C18 111.0(8) . . ?
C16 N17 C25 125.4(8) . . ?
C18 N17 C25 123.5(8) . . ?
C24 C18 N17 108.4(8) . . ?
C24 C18 H18 125.8 . . ?
N17 C18 H18 125.8 . . ?
C20 C19 C24 119.1(10) . . ?
C20 C19 H19 120.5 . . ?
C24 C19 H19 120.5 . . ?
C19 C20 C21 120.7(9) . . ?
C19 C20 H20 119.6 . . ?
C21 C20 H20 119.6 . . ?
C22 C21 C20 122.2(9) . . ?
C22 C21 H21 118.9 . . ?
C20 C21 H21 118.9 . . ?
C21 C22 N23 117.9(9) . . ?
C21 C22 H22 121.1 . . ?
N23 C22 H22 121.1 . . ?
C16 N23 C22 127.3(8) . . ?
C16 N23 C24 111.3(7) . . ?
C22 N23 C24 121.3(7) . . ?
C18 C24 C19 136.0(10) . . ?
C18 C24 N23 105.2(8) . . ?
C19 C24 N23 118.8(9) . . ?
C30 C25 C26 122.1(9) . . ?
C30 C25 N17 120.5(9) . . ?
C26 C25 N17 117.4(8) . . ?
C27 C26 C25 117.7(9) . . ?
C27 C26 H26 121.1 . . ?
C25 C26 H26 121.1 . . ?
F2 C27 C28 119.0(9) . . ?
F2 C27 C26 119.0(9) . . ?
C28 C27 C26 122.0(10) . . ?
C27 C28 C29 118.8(9) . . ?
C27 C28 H28 120.6 . . ?
C29 C28 H28 120.6 . . ?
C28 C29 C30 120.6(10) . . ?
C28 C29 H29 119.7 . . ?
C30 C29 H29 119.7 . . ?
C25 C30 C29 118.8(10) . . ?
C25 C30 H30 120.6 . . ?
C29 C30 H30 120.6 . . ?

loop_
_geom_bond_atom_site_label_1
_geom_bond_atom_site_label_2
_geom_bond_distance
_geom_bond_site_symmetry_2
_geom_bond_publ_flag
Se1 C1 1.842(9) . ?
Se2 C16 1.843(9) . ?
F1 C12 1.360(11) . ?
F2 C27 1.339(11) . ?
C1 N2 1.343(11) . ?
C1 N8 1.374(11) . ?
C3 C9 1.355(12) . ?
C3 N2 1.388(11) . ?
C3 H3 0.9500 . ?
N2 C10 1.442(11) . ?
C4 C5 1.338(12) . ?
C4 C9 1.417(12) . ?
C4 H4 0.9500 . ?
C5 C6 1.452(13) . ?
C5 H5 0.9500 . ?
C6 C7 1.338(13) . ?
C6 H6 0.9500 . ?
C7 N8 1.389(10) . ?
C7 H7 0.9500 . ?
N8 C9 1.407(11) . ?
C10 C15 1.370(13) . ?
C10 C11 1.382(14) . ?
C11 C12 1.380(12) . ?
C11 H11 0.9500 . ?
C12 C13 1.367(14) . ?
C13 C14 1.378(14) . ?
C13 H13 0.9500 . ?
C14 C15 1.390(12) . ?
C14 H14 0.9500 . ?
C15 H15 0.9500 . ?
C16 N23 1.365(11) . ?
C16 N17 1.372(11) . ?
N17 C18 1.372(11) . ?
N17 C25 1.450(12) . ?
C18 C24 1.354(13) . ?
C18 H18 0.9500 . ?
C19 C20 1.359(14) . ?
C19 C24 1.409(13) . ?
C19 H19 0.9500 . ?
C20 C21 1.402(14) . ?
C20 H20 0.9500 . ?
C21 C22 1.352(13) . ?
C21 H21 0.9500 . ?
C22 N23 1.394(10) . ?
C22 H22 0.9500 . ?
N23 C24 1.411(12) . ?
C25 C30 1.360(13) . ?
C25 C26 1.392(13) . ?
C26 C27 1.377(12) . ?
C26 H26 0.9500 . ?
C27 C28 1.375(14) . ?
C28 C29 1.387(16) . ?
C28 H28 0.9500 . ?
C29 C30 1.393(13) . ?
C29 H29 0.9500 . ?
C30 H30 0.9500 . ?

loop_
_geom_torsion_atom_site_label_1
_geom_torsion_atom_site_label_2
_geom_torsion_atom_site_label_3
_geom_torsion_atom_site_label_4
_geom_torsion
_geom_torsion_site_symmetry_1
_geom_torsion_site_symmetry_2
_geom_torsion_site_symmetry_3
_geom_torsion_site_symmetry_4
_geom_torsion_publ_flag
N8 C1 N2 C3 -0.5(10) . . . . ?
Se1 C1 N2 C3 178.5(7) . . . . ?
N8 C1 N2 C10 178.6(8) . . . . ?
Se1 C1 N2 C10 -2.4(14) . . . . ?
C9 C3 N2 C1 0.6(11) . . . . ?
C9 C3 N2 C10 -178.6(8) . . . . ?
C9 C4 C5 C6 0.7(14) . . . . ?
C4 C5 C6 C7 -2.3(14) . . . . ?
C5 C6 C7 N8 2.3(14) . . . . ?
N2 C1 N8 C7 179.9(8) . . . . ?
Se1 C1 N8 C7 0.8(14) . . . . ?
N2 C1 N8 C9 0.3(10) . . . . ?
Se1 C1 N8 C9 -178.7(7) . . . . ?
C6 C7 N8 C1 179.7(9) . . . . ?
C6 C7 N8 C9 -0.8(13) . . . . ?
N2 C3 C9 N8 -0.3(10) . . . . ?
N2 C3 C9 C4 -178.9(11) . . . . ?
C1 N8 C9 C3 0.0(10) . . . . ?
C7 N8 C9 C3 -179.6(8) . . . . ?
C1 N8 C9 C4 178.8(8) . . . . ?
C7 N8 C9 C4 -0.7(13) . . . . ?
C5 C4 C9 C3 179.1(11) . . . . ?
C5 C4 C9 N8 0.7(14) . . . . ?
C1 N2 C10 C15 96.6(11) . . . . ?
C3 N2 C10 C15 -84.4(12) . . . . ?
C1 N2 C10 C11 -83.3(12) . . . . ?
C3 N2 C10 C11 95.8(11) . . . . ?
C15 C10 C11 C12 -1.2(14) . . . . ?
N2 C10 C11 C12 178.6(8) . . . . ?
C10 C11 C12 F1 -179.7(8) . . . . ?
C10 C11 C12 C13 0.1(15) . . . . ?
F1 C12 C13 C14 -179.3(9) . . . . ?
C11 C12 C13 C14 0.8(16) . . . . ?
C12 C13 C14 C15 -0.7(15) . . . . ?
C11 C10 C15 C14 1.4(15) . . . . ?
N2 C10 C15 C14 -178.5(8) . . . . ?
C13 C14 C15 C10 -0.4(15) . . . . ?
N23 C16 N17 C18 -1.4(10) . . . . ?
Se2 C16 N17 C18 175.7(7) . . . . ?
N23 C16 N17 C25 -178.3(8) . . . . ?
Se2 C16 N17 C25 -1.2(14) . . . . ?
C16 N17 C18 C24 1.4(11) . . . . ?
C25 N17 C18 C24 178.4(8) . . . . ?
C24 C19 C20 C21 0.7(15) . . . . ?
C19 C20 C21 C22 -0.7(16) . . . . ?
C20 C21 C22 N23 0.6(14) . . . . ?
N17 C16 N23 C22 179.4(8) . . . . ?
Se2 C16 N23 C22 2.1(13) . . . . ?
N17 C16 N23 C24 0.9(10) . . . . ?
Se2 C16 N23 C24 -176.4(6) . . . . ?
C21 C22 N23 C16 -178.9(9) . . . . ?
C21 C22 N23 C24 -0.6(13) . . . . ?
N17 C18 C24 C19 -179.8(10) . . . . ?
N17 C18 C24 N23 -0.8(10) . . . . ?
C20 C19 C24 C18 178.3(11) . . . . ?
C20 C19 C24 N23 -0.6(14) . . . . ?
C16 N23 C24 C18 -0.1(10) . . . . ?
C22 N23 C24 C18 -178.7(8) . . . . ?
C16 N23 C24 C19 179.2(8) . . . . ?
C22 N23 C24 C19 0.6(13) . . . . ?
C16 N17 C25 C30 -51.0(13) . . . . ?
C18 N17 C25 C30 132.4(10) . . . . ?
C16 N17 C25 C26 130.8(9) . . . . ?
C18 N17 C25 C26 -45.8(12) . . . . ?
C30 C25 C26 C27 2.1(14) . . . . ?
N17 C25 C26 C27 -179.7(8) . . . . ?
C25 C26 C27 F2 178.6(9) . . . . ?
C25 C26 C27 C28 -1.6(14) . . . . ?
F2 C27 C28 C29 -179.7(9) . . . . ?
C26 C27 C28 C29 0.5(15) . . . . ?
C27 C28 C29 C30 0.1(15) . . . . ?
C26 C25 C30 C29 -1.5(14) . . . . ?
N17 C25 C30 C29 -179.7(8) . . . . ?
C28 C29 C30 C25 0.4(14) . . . . ?
